data_4344829
loop_
_publ_author_name
'Koppaka, Anjaneyulu'
'Yempally, Veeranna'
'Zhu, Lei'
'Fortman, George C.'
'Temprado, Manuel'
'Hoff, Carl D.'
'Captain, Burjor'

_publ_section_title
;
 Synthesis of [Pt(SnBu(t)3)(IBu(t))(\m-H)]2, a Coordinatively Unsaturated
 Dinuclear Compound which Fragments upon Addition of Small Molecules to
 Form Mononuclear Pt-Sn Complexes.
;
_journal_issue 1
_journal_name_full 'Inorganic chemistry'
_journal_page_first 307
_journal_paper_doi 10.1021/acs.inorgchem.5b02441
_journal_volume 55
_journal_year 2015
_chemical_formula_sum 'C24 H48 N2 O Pt Sn'
_chemical_formula_weight 694.42
_chemical_name_systematic
; 
 ? 
;
_space_group_IT_number 14
_symmetry_cell_setting monoclinic
_symmetry_space_group_name_Hall '-P 2ybc'
_symmetry_space_group_name_H-M 'P 1 21/c 1'
_atom_sites_solution_hydrogens geom
_atom_sites_solution_primary direct
_atom_sites_solution_secondary difmap
_audit_creation_method SHELXL-97
_cell_angle_alpha 90.00
_cell_angle_beta 104.6940(10)
_cell_angle_gamma 90.00
_cell_formula_units_Z 8
_cell_length_a 12.6631(3)
_cell_length_b 27.5135(7)
_cell_length_c 17.6146(4)
_cell_measurement_reflns_used 9931
_cell_measurement_temperature 296(2)
_cell_measurement_theta_max 26.83
_cell_measurement_theta_min 2.23
_cell_volume 5936.3(2)
_computing_cell_refinement 'SAINT+  V7.46A (Bruker, 2007)'
_computing_data_collection 'APEX2 v2.2-0 (Bruker, 2007)'
_computing_data_reduction 'SAINT+  V7.46A (Bruker, 2007)'
_computing_molecular_graphics 'XSHELL v4.02 (Bruker, 2000)'
_computing_publication_material 'XCIF v6.12 (Bruker, 2001)'
_computing_structure_refinement 'SHELXL-97 (Sheldrick, 2008)'
_computing_structure_solution 'SHELXS-97 (Sheldrick, 2008)'
_diffrn_ambient_temperature 296(2)
_diffrn_measured_fraction_theta_full 1.000
_diffrn_measured_fraction_theta_max 1.000
_diffrn_measurement_device_type 'Bruker SMART APEX2 CCD diffractometer'
_diffrn_measurement_method 'omega scans'
_diffrn_radiation_monochromator graphite
_diffrn_radiation_source 'fine-focus sealed tube'
_diffrn_radiation_type MoK\a
_diffrn_radiation_wavelength 0.71073
_diffrn_reflns_av_R_equivalents 0.0431
_diffrn_reflns_av_sigmaI/netI 0.0361
_diffrn_reflns_limit_h_max 16
_diffrn_reflns_limit_h_min -16
_diffrn_reflns_limit_k_max 35
_diffrn_reflns_limit_k_min -35
_diffrn_reflns_limit_l_max 22
_diffrn_reflns_limit_l_min -22
_diffrn_reflns_number 58691
_diffrn_reflns_theta_full 27.50
_diffrn_reflns_theta_max 27.50
_diffrn_reflns_theta_min 1.41
_exptl_absorpt_coefficient_mu 5.564
_exptl_absorpt_correction_T_max 0.8969
_exptl_absorpt_correction_T_min 0.2690
_exptl_absorpt_correction_type multi-scan
_exptl_absorpt_process_details '(SADABS 2007/4 Bruker)'
_exptl_crystal_colour colourless
_exptl_crystal_density_diffrn 1.554
_exptl_crystal_density_method 'not measured'
_exptl_crystal_description Plate
_exptl_crystal_F_000 2736
_exptl_crystal_size_max 0.32
_exptl_crystal_size_mid 0.18
_exptl_crystal_size_min 0.02
_refine_diff_density_max 0.562
_refine_diff_density_min -0.806
_refine_diff_density_rms 0.181
_refine_ls_extinction_method none
_refine_ls_goodness_of_fit_ref 1.013
_refine_ls_hydrogen_treatment mixed
_refine_ls_matrix_type full
_refine_ls_number_parameters 561
_refine_ls_number_reflns 13650
_refine_ls_number_restraints 2
_refine_ls_restrained_S_all 1.013
_refine_ls_R_factor_all 0.0483
_refine_ls_R_factor_gt 0.0286
_refine_ls_shift/su_max 0.003
_refine_ls_shift/su_mean 0.000
_refine_ls_structure_factor_coef Fsqd
_refine_ls_weighting_details 'calc w=1/[\s^2^(Fo^2^)+(0.0273P)^2^+0.3291P] where P=(Fo^2^+2Fc^2^)/3'
_refine_ls_weighting_scheme calc
_refine_ls_wR_factor_gt 0.0563
_refine_ls_wR_factor_ref 0.0630
_reflns_number_gt 10301
_reflns_number_total 13650
_reflns_threshold_expression >2sigma(I)
_cod_data_source_file ic5b02441_si_002.cif
_cod_data_source_block collect_7
_cod_depositor_comments
;
The following automatic conversions were performed:

'_symmetry_cell_setting' value 'Monoclinic' changed to 'monoclinic'
according to
/usr/data/users/saulius/crontab/automatic-downloads/current/ACS/lib/dictionaries/cif_core.dic
dictionary named 'cif_core.dic' version 2.4.2 from 2011-04-26.

'_exptl_absorpt_correction_type' value 'Multi-scan' changed to
'multi-scan' according to
/usr/data/users/saulius/crontab/automatic-downloads/current/ACS/lib/dictionaries/cif_core.dic
dictionary named 'cif_core.dic' version 2.4.2 from 2011-04-26.

Automatic conversion script
Id: cif_fix_values 4268 2015-11-12 08:31:59Z antanas 
;
_cod_original_sg_symbol_H-M P2(1)/c
_cod_database_code 4344829

loop_
_symmetry_equiv_pos_as_xyz
'x, y, z'
'-x, y+1/2, -z+1/2'
'-x, -y, -z'
'x, -y-1/2, z-1/2'

loop_
_atom_site_label
_atom_site_type_symbol
_atom_site_fract_x
_atom_site_fract_y
_atom_site_fract_z
_atom_site_U_iso_or_equiv
_atom_site_adp_type
_atom_site_occupancy
_atom_site_symmetry_multiplicity
_atom_site_calc_flag
_atom_site_refinement_flags
Pt1 Pt 0.475493(12) 0.834352(6) 0.296989(9) 0.04513(5) Uani 1 1 d D
Pt2 Pt 1.038819(11) 0.053595(5) 0.229085(9) 0.04111(5) Uani 1 1 d D
Sn1 Sn 0.65630(2) 0.796961(9) 0.277636(16) 0.04373(7) Uani 1 1 d .
Sn2 Sn 0.85770(2) 0.090760(9) 0.248405(16) 0.04192(7) Uani 1 1 d .
O1 O 0.5704(3) 0.93296(15) 0.3459(3) 0.1233(17) Uani 1 1 d .
O2 O 0.9427(3) -0.04609(13) 0.1876(3) 0.1126(16) Uani 1 1 d .
N1 N 0.2248(2) 0.85085(12) 0.23965(19) 0.0478(8) Uani 1 1 d .
N2 N 0.2675(3) 0.82847(12) 0.36108(19) 0.0501(8) Uani 1 1 d .
N3 N 1.2509(2) 0.05471(11) 0.16843(18) 0.0430(7) Uani 1 1 d .
N4 N 1.2884(2) 0.03767(12) 0.29183(19) 0.0492(8) Uani 1 1 d .
C1 C 0.3117(3) 0.83865(13) 0.2997(2) 0.0435(9) Uani 1 1 d .
C2 C 0.1300(3) 0.84831(18) 0.2645(3) 0.0680(13) Uani 1 1 d .
H5 H 0.0598 0.8548 0.2342 0.082 Uiso 1 1 calc R
C3 C 0.1569(3) 0.83493(16) 0.3391(3) 0.0643(12) Uani 1 1 d .
H3 H 0.1091 0.8307 0.3709 0.077 Uiso 1 1 calc R
C4 C 0.2292(3) 0.86561(17) 0.1591(2) 0.0594(11) Uani 1 1 d .
C5 C 0.2819(5) 0.82616(19) 0.1217(3) 0.0877(17) Uani 1 1 d .
H5A H 0.3557 0.8213 0.1520 0.132 Uiso 1 1 calc R
H5B H 0.2819 0.8356 0.0693 0.132 Uiso 1 1 calc R
H5C H 0.2416 0.7965 0.1202 0.132 Uiso 1 1 calc R
C6 C 0.2932(5) 0.9129(2) 0.1650(3) 0.105(2) Uani 1 1 d .
H6A H 0.2580 0.9375 0.1885 0.157 Uiso 1 1 calc R
H6B H 0.2959 0.9232 0.1134 0.157 Uiso 1 1 calc R
H6C H 0.3661 0.9079 0.1967 0.157 Uiso 1 1 calc R
C7 C 0.1141(4) 0.8741(3) 0.1077(3) 0.118(2) Uani 1 1 d .
H7A H 0.0722 0.8447 0.1050 0.177 Uiso 1 1 calc R
H7B H 0.1179 0.8832 0.0558 0.177 Uiso 1 1 calc R
H7C H 0.0797 0.8996 0.1298 0.177 Uiso 1 1 calc R
C8 C 0.3312(4) 0.81321(17) 0.4419(2) 0.0609(12) Uani 1 1 d .
C9 C 0.2507(5) 0.8005(2) 0.4905(3) 0.102(2) Uani 1 1 d .
H9A H 0.2094 0.8289 0.4964 0.153 Uiso 1 1 calc R
H9B H 0.2902 0.7891 0.5413 0.153 Uiso 1 1 calc R
H9C H 0.2020 0.7755 0.4644 0.153 Uiso 1 1 calc R
C10 C 0.3987(4) 0.76901(17) 0.4374(3) 0.0776(15) Uani 1 1 d .
H10A H 0.3530 0.7440 0.4082 0.116 Uiso 1 1 calc R
H10B H 0.4318 0.7575 0.4895 0.116 Uiso 1 1 calc R
H10C H 0.4547 0.7772 0.4117 0.116 Uiso 1 1 calc R
C11 C 0.4032(5) 0.85542(18) 0.4800(3) 0.0902(17) Uani 1 1 d .
H11A H 0.4527 0.8637 0.4488 0.135 Uiso 1 1 calc R
H11B H 0.4439 0.8462 0.5317 0.135 Uiso 1 1 calc R
H11C H 0.3583 0.8830 0.4835 0.135 Uiso 1 1 calc R
C12 C 0.5334(4) 0.89566(19) 0.3277(3) 0.0773(15) Uani 1 1 d .
C13 C 0.6355(3) 0.71768(15) 0.2527(3) 0.0591(11) Uani 1 1 d .
C14 C 0.5364(4) 0.70804(18) 0.1839(3) 0.0887(17) Uani 1 1 d .
H14A H 0.5494 0.7213 0.1367 0.133 Uiso 1 1 calc R
H14B H 0.4730 0.7231 0.1941 0.133 Uiso 1 1 calc R
H14C H 0.5245 0.6736 0.1778 0.133 Uiso 1 1 calc R
C15 C 0.6142(4) 0.69363(16) 0.3260(3) 0.0865(17) Uani 1 1 d .
H15A H 0.6077 0.6591 0.3182 0.130 Uiso 1 1 calc R
H15B H 0.5478 0.7062 0.3351 0.130 Uiso 1 1 calc R
H15C H 0.6739 0.7005 0.3705 0.130 Uiso 1 1 calc R
C16 C 0.7358(4) 0.69488(17) 0.2344(4) 0.0844(16) Uani 1 1 d .
H16A H 0.7986 0.7010 0.2770 0.127 Uiso 1 1 calc R
H16B H 0.7469 0.7088 0.1871 0.127 Uiso 1 1 calc R
H16C H 0.7251 0.6605 0.2277 0.127 Uiso 1 1 calc R
C17 C 0.7013(4) 0.83206(17) 0.1763(3) 0.0659(13) Uani 1 1 d .
C18 C 0.6249(5) 0.8148(2) 0.0998(3) 0.116(2) Uani 1 1 d .
H18A H 0.6452 0.8299 0.0564 0.174 Uiso 1 1 calc R
H18B H 0.5512 0.8236 0.0989 0.174 Uiso 1 1 calc R
H18C H 0.6302 0.7801 0.0959 0.174 Uiso 1 1 calc R
C19 C 0.8179(5) 0.8205(2) 0.1740(4) 0.120(2) Uani 1 1 d .
H19A H 0.8263 0.7860 0.1701 0.180 Uiso 1 1 calc R
H19B H 0.8675 0.8322 0.2210 0.180 Uiso 1 1 calc R
H19C H 0.8336 0.8360 0.1292 0.180 Uiso 1 1 calc R
C20 C 0.6867(6) 0.8865(2) 0.1819(4) 0.115(2) Uani 1 1 d .
H20A H 0.7054 0.9022 0.1384 0.173 Uiso 1 1 calc R
H20B H 0.7333 0.8983 0.2301 0.173 Uiso 1 1 calc R
H20C H 0.6120 0.8936 0.1806 0.173 Uiso 1 1 calc R
C21 C 0.7898(4) 0.80714(19) 0.3867(3) 0.0722(14) Uani 1 1 d .
C22 C 0.8869(4) 0.7742(2) 0.3913(4) 0.108(2) Uani 1 1 d .
H22A H 0.9402 0.7796 0.4401 0.162 Uiso 1 1 calc R
H22B H 0.9186 0.7812 0.3484 0.162 Uiso 1 1 calc R
H22C H 0.8635 0.7409 0.3883 0.162 Uiso 1 1 calc R
C23 C 0.8306(5) 0.8594(2) 0.3913(4) 0.120(2) Uani 1 1 d .
H23A H 0.7709 0.8811 0.3899 0.180 Uiso 1 1 calc R
H23B H 0.8608 0.8659 0.3476 0.180 Uiso 1 1 calc R
H23C H 0.8858 0.8640 0.4393 0.180 Uiso 1 1 calc R
C24 C 0.7435(5) 0.7984(3) 0.4571(3) 0.123(2) Uani 1 1 d .
H24A H 0.7291 0.7644 0.4611 0.185 Uiso 1 1 calc R
H24B H 0.6769 0.8164 0.4508 0.185 Uiso 1 1 calc R
H24C H 0.7954 0.8090 0.5040 0.185 Uiso 1 1 calc R
C25 C 1.2032(3) 0.04765(13) 0.2285(2) 0.0392(8) Uani 1 1 d .
C26 C 1.3617(3) 0.04875(16) 0.1941(3) 0.0581(11) Uani 1 1 d .
H26 H 1.4118 0.0517 0.1638 0.070 Uiso 1 1 calc R
C27 C 1.3845(3) 0.03815(17) 0.2694(3) 0.0622(12) Uani 1 1 d .
H27 H 1.4536 0.0321 0.3018 0.075 Uiso 1 1 calc R
C28 C 1.1920(3) 0.06627(15) 0.0849(2) 0.0480(10) Uani 1 1 d .
C29 C 1.2744(4) 0.0728(2) 0.0368(3) 0.0935(18) Uani 1 1 d .
H29A H 1.3234 0.0988 0.0584 0.140 Uiso 1 1 calc R
H29B H 1.2370 0.0804 -0.0164 0.140 Uiso 1 1 calc R
H29C H 1.3151 0.0432 0.0378 0.140 Uiso 1 1 calc R
C30 C 1.1150(4) 0.02546(18) 0.0517(3) 0.0817(16) Uani 1 1 d .
H30A H 1.1558 -0.0039 0.0515 0.122 Uiso 1 1 calc R
H30B H 1.0758 0.0333 -0.0011 0.122 Uiso 1 1 calc R
H30C H 1.0642 0.0210 0.0833 0.122 Uiso 1 1 calc R
C31 C 1.1288(4) 0.11314(17) 0.0831(3) 0.0777(15) Uani 1 1 d .
H31A H 1.0713 0.1084 0.1088 0.117 Uiso 1 1 calc R
H31B H 1.0981 0.1226 0.0295 0.117 Uiso 1 1 calc R
H31C H 1.1771 0.1382 0.1096 0.117 Uiso 1 1 calc R
C32 C 1.2815(4) 0.02721(19) 0.3742(3) 0.0663(13) Uani 1 1 d .
C33 C 1.3951(5) 0.0195(3) 0.4271(3) 0.137(3) Uani 1 1 d .
H33A H 1.4265 -0.0093 0.4109 0.206 Uiso 1 1 calc R
H33B H 1.3907 0.0157 0.4804 0.206 Uiso 1 1 calc R
H33C H 1.4401 0.0470 0.4233 0.206 Uiso 1 1 calc R
C34 C 1.2280(5) 0.0687(3) 0.4046(3) 0.121(3) Uani 1 1 d .
H34A H 1.2645 0.0984 0.3981 0.181 Uiso 1 1 calc R
H34B H 1.2323 0.0637 0.4592 0.181 Uiso 1 1 calc R
H34C H 1.1528 0.0707 0.3759 0.181 Uiso 1 1 calc R
C35 C 1.2167(6) -0.0192(2) 0.3726(3) 0.134(3) Uani 1 1 d .
H35A H 1.1441 -0.0146 0.3400 0.201 Uiso 1 1 calc R
H35B H 1.2131 -0.0272 0.4249 0.201 Uiso 1 1 calc R
H35C H 1.2516 -0.0451 0.3517 0.201 Uiso 1 1 calc R
C36 C 0.9807(4) -0.00889(18) 0.2042(3) 0.0677(13) Uani 1 1 d .
C37 C 0.8200(4) 0.05797(18) 0.3541(3) 0.0679(13) Uani 1 1 d .
C38 C 0.8984(5) 0.0797(2) 0.4275(3) 0.106(2) Uani 1 1 d .
H38A H 0.8817 0.0668 0.4737 0.159 Uiso 1 1 calc R
H38B H 0.8903 0.1144 0.4269 0.159 Uiso 1 1 calc R
H38C H 0.9722 0.0716 0.4278 0.159 Uiso 1 1 calc R
C39 C 0.8374(5) 0.00367(19) 0.3538(4) 0.106(2) Uani 1 1 d .
H39A H 0.8223 -0.0104 0.3998 0.159 Uiso 1 1 calc R
H39B H 0.9118 -0.0030 0.3535 0.159 Uiso 1 1 calc R
H39C H 0.7893 -0.0102 0.3078 0.159 Uiso 1 1 calc R
C40 C 0.7035(4) 0.0690(2) 0.3579(3) 0.0983(19) Uani 1 1 d .
H40A H 0.6533 0.0574 0.3110 0.147 Uiso 1 1 calc R
H40B H 0.6947 0.1034 0.3623 0.147 Uiso 1 1 calc R
H40C H 0.6890 0.0531 0.4027 0.147 Uiso 1 1 calc R
C41 C 0.7192(3) 0.07509(18) 0.1448(3) 0.0599(11) Uani 1 1 d .
C42 C 0.7607(5) 0.0804(3) 0.0717(3) 0.111(2) Uani 1 1 d .
H42A H 0.8178 0.0572 0.0732 0.167 Uiso 1 1 calc R
H42B H 0.7886 0.1127 0.0695 0.167 Uiso 1 1 calc R
H42C H 0.7019 0.0747 0.0260 0.167 Uiso 1 1 calc R
C43 C 0.6216(4) 0.1080(2) 0.1385(3) 0.0952(18) Uani 1 1 d .
H43A H 0.6433 0.1412 0.1356 0.143 Uiso 1 1 calc R
H43B H 0.5936 0.1037 0.1839 0.143 Uiso 1 1 calc R
H43C H 0.5659 0.0999 0.0922 0.143 Uiso 1 1 calc R
C44 C 0.6816(4) 0.0229(2) 0.1481(4) 0.0982(19) Uani 1 1 d .
H44A H 0.6236 0.0161 0.1024 0.147 Uiso 1 1 calc R
H44B H 0.6559 0.0184 0.1943 0.147 Uiso 1 1 calc R
H44C H 0.7416 0.0013 0.1495 0.147 Uiso 1 1 calc R
C45 C 0.8724(4) 0.17104(15) 0.2632(3) 0.0704(14) Uani 1 1 d .
C46 C 0.7704(5) 0.19404(19) 0.2793(4) 0.103(2) Uani 1 1 d .
H46A H 0.7602 0.1819 0.3280 0.155 Uiso 1 1 calc R
H46B H 0.7079 0.1860 0.2375 0.155 Uiso 1 1 calc R
H46C H 0.7790 0.2287 0.2825 0.155 Uiso 1 1 calc R
C47 C 0.8867(5) 0.19220(18) 0.1855(4) 0.111(2) Uani 1 1 d .
H47A H 0.8930 0.2269 0.1897 0.166 Uiso 1 1 calc R
H47B H 0.8244 0.1839 0.1437 0.166 Uiso 1 1 calc R
H47C H 0.9514 0.1790 0.1746 0.166 Uiso 1 1 calc R
C48 C 0.9712(5) 0.1847(2) 0.3281(4) 0.116(2) Uani 1 1 d .
H48A H 0.9777 0.2195 0.3311 0.174 Uiso 1 1 calc R
H48B H 1.0356 0.1711 0.3171 0.174 Uiso 1 1 calc R
H48C H 0.9630 0.1722 0.3771 0.174 Uiso 1 1 calc R
H1 H 0.451(3) 0.7794(8) 0.271(2) 0.076(13) Uiso 1 1 d D
H4 H 1.063(4) 0.1096(8) 0.238(3) 0.118(18) Uiso 1 1 d D

loop_
_atom_site_aniso_label
_atom_site_aniso_U_11
_atom_site_aniso_U_22
_atom_site_aniso_U_33
_atom_site_aniso_U_23
_atom_site_aniso_U_13
_atom_site_aniso_U_12
Pt1 0.03860(8) 0.04912(10) 0.04925(10) 0.00354(7) 0.01406(7) 0.00710(7)
Pt2 0.03339(8) 0.04724(9) 0.04483(9) 0.00266(7) 0.01382(6) 0.00447(6)
Sn1 0.03433(13) 0.04287(15) 0.05535(17) -0.00138(13) 0.01387(12) -0.00020(11)
Sn2 0.03691(13) 0.04444(15) 0.04911(16) -0.00124(12) 0.01959(12) 0.00218(11)
O1 0.100(3) 0.069(3) 0.206(5) -0.047(3) 0.049(3) -0.013(2)
O2 0.095(3) 0.060(2) 0.195(5) -0.034(3) 0.059(3) -0.019(2)
N1 0.0403(18) 0.059(2) 0.046(2) 0.0045(16) 0.0134(15) 0.0086(15)
N2 0.053(2) 0.054(2) 0.048(2) 0.0023(16) 0.0218(17) 0.0064(16)
N3 0.0337(16) 0.052(2) 0.0432(19) -0.0009(15) 0.0094(14) -0.0035(14)
N4 0.0386(17) 0.061(2) 0.045(2) 0.0005(16) 0.0040(15) 0.0087(15)
C1 0.042(2) 0.046(2) 0.046(2) -0.0008(18) 0.0161(18) 0.0066(17)
C2 0.039(2) 0.087(4) 0.078(4) 0.007(3) 0.015(2) 0.010(2)
C3 0.047(3) 0.080(3) 0.074(3) 0.011(3) 0.033(2) 0.007(2)
C4 0.056(3) 0.074(3) 0.047(3) 0.008(2) 0.011(2) 0.017(2)
C5 0.116(5) 0.096(4) 0.053(3) 0.010(3) 0.025(3) 0.041(3)
C6 0.154(6) 0.081(4) 0.076(4) 0.029(3) 0.022(4) -0.012(4)
C7 0.083(4) 0.194(7) 0.068(4) 0.022(4) 0.004(3) 0.049(4)
C8 0.080(3) 0.064(3) 0.043(3) 0.006(2) 0.025(2) 0.009(2)
C9 0.125(5) 0.127(5) 0.074(4) 0.024(4) 0.062(4) 0.016(4)
C10 0.097(4) 0.078(3) 0.058(3) 0.014(3) 0.019(3) 0.024(3)
C11 0.132(5) 0.077(4) 0.050(3) -0.009(3) 0.002(3) -0.005(3)
C12 0.061(3) 0.062(3) 0.114(4) -0.016(3) 0.032(3) 0.009(3)
C13 0.057(3) 0.044(2) 0.077(3) -0.004(2) 0.017(2) 0.007(2)
C14 0.086(4) 0.069(3) 0.100(4) -0.029(3) 0.004(3) -0.009(3)
C15 0.098(4) 0.052(3) 0.117(5) 0.021(3) 0.041(4) 0.008(3)
C16 0.074(3) 0.060(3) 0.126(5) -0.015(3) 0.040(3) 0.013(3)
C17 0.065(3) 0.068(3) 0.076(3) 0.005(3) 0.039(3) -0.009(2)
C18 0.135(6) 0.154(6) 0.064(4) 0.015(4) 0.035(4) -0.041(5)
C19 0.088(4) 0.144(6) 0.153(7) 0.033(5) 0.079(5) 0.005(4)
C20 0.171(7) 0.078(4) 0.121(5) 0.021(4) 0.082(5) -0.015(4)
C21 0.053(3) 0.077(3) 0.078(4) -0.012(3) 0.002(2) -0.001(2)
C22 0.047(3) 0.136(5) 0.124(5) -0.027(4) -0.011(3) 0.019(3)
C23 0.089(4) 0.104(5) 0.140(6) -0.035(4) -0.021(4) -0.017(4)
C24 0.094(5) 0.192(8) 0.069(4) -0.007(4) -0.006(3) -0.013(5)
C25 0.0348(19) 0.047(2) 0.035(2) 0.0021(17) 0.0076(16) 0.0058(16)
C26 0.031(2) 0.080(3) 0.067(3) 0.000(2) 0.019(2) -0.003(2)
C27 0.030(2) 0.088(3) 0.066(3) 0.004(3) 0.006(2) 0.001(2)
C28 0.046(2) 0.058(3) 0.040(2) 0.0030(19) 0.0103(18) -0.0059(19)
C29 0.080(4) 0.149(5) 0.060(3) 0.016(3) 0.034(3) -0.010(4)
C30 0.108(4) 0.081(4) 0.049(3) -0.011(3) 0.005(3) -0.041(3)
C31 0.091(4) 0.075(3) 0.056(3) 0.014(3) -0.002(3) 0.007(3)
C32 0.062(3) 0.090(4) 0.044(3) 0.014(2) 0.008(2) 0.018(3)
C33 0.091(4) 0.242(9) 0.062(4) 0.023(5) -0.012(3) 0.047(5)
C34 0.142(6) 0.168(6) 0.049(3) -0.009(4) 0.018(3) 0.072(5)
C35 0.185(7) 0.141(6) 0.073(4) 0.052(4) 0.027(4) -0.032(6)
C36 0.051(3) 0.060(3) 0.101(4) -0.004(3) 0.036(3) 0.006(2)
C37 0.069(3) 0.082(4) 0.062(3) 0.003(3) 0.036(3) -0.005(3)
C38 0.107(5) 0.157(6) 0.057(3) 0.001(4) 0.026(3) -0.018(4)
C39 0.145(6) 0.081(4) 0.113(5) 0.035(4) 0.073(4) 0.006(4)
C40 0.082(4) 0.143(5) 0.091(4) 0.003(4) 0.059(3) -0.004(4)
C41 0.046(2) 0.078(3) 0.056(3) -0.003(2) 0.014(2) 0.004(2)
C42 0.083(4) 0.191(7) 0.058(3) 0.003(4) 0.017(3) 0.011(4)
C43 0.051(3) 0.119(5) 0.107(5) -0.005(4) 0.004(3) 0.021(3)
C44 0.079(4) 0.102(5) 0.104(5) -0.023(4) 0.006(3) -0.016(3)
C45 0.068(3) 0.042(3) 0.112(4) -0.008(3) 0.043(3) 0.004(2)
C46 0.094(4) 0.066(3) 0.163(6) -0.024(4) 0.056(4) 0.019(3)
C47 0.126(5) 0.053(3) 0.178(7) 0.031(4) 0.086(5) 0.017(3)
C48 0.093(4) 0.071(4) 0.179(7) -0.050(4) 0.025(5) -0.019(3)

loop_
_atom_type_symbol
_atom_type_description
_atom_type_scat_dispersion_real
_atom_type_scat_dispersion_imag
_atom_type_scat_source
C C 0.0033 0.0016 'International Tables Vol C Tables 4.2.6.8 and 6.1.1.4'
H H 0.0000 0.0000 'International Tables Vol C Tables 4.2.6.8 and 6.1.1.4'
N N 0.0061 0.0033 'International Tables Vol C Tables 4.2.6.8 and 6.1.1.4'
O O 0.0106 0.0060 'International Tables Vol C Tables 4.2.6.8 and 6.1.1.4'
Sn Sn -0.6537 1.4246 'International Tables Vol C Tables 4.2.6.8 and 6.1.1.4'
Pt Pt -1.7033 8.3905 'International Tables Vol C Tables 4.2.6.8 and 6.1.1.4'

loop_
_geom_angle_atom_site_label_1
_geom_angle_atom_site_label_2
_geom_angle_atom_site_label_3
_geom_angle
C12 Pt1 C1 105.16(17)
C12 Pt1 Sn1 95.82(14)
C1 Pt1 Sn1 159.03(10)
C36 Pt2 C25 104.99(16)
C36 Pt2 Sn2 94.81(13)
C25 Pt2 Sn2 160.04(10)
C17 Sn1 C13 107.93(18)
C17 Sn1 C21 110.08(19)
C13 Sn1 C21 108.59(18)
C17 Sn1 Pt1 110.17(12)
C13 Sn1 Pt1 110.37(11)
C21 Sn1 Pt1 109.66(13)
C45 Sn2 C37 109.47(19)
C45 Sn2 C41 108.23(19)
C37 Sn2 C41 108.37(18)
C45 Sn2 Pt2 110.70(12)
C37 Sn2 Pt2 109.40(13)
C41 Sn2 Pt2 110.62(11)
C1 N1 C2 109.7(3)
C1 N1 C4 126.2(3)
C2 N1 C4 124.1(3)
C1 N2 C3 110.2(3)
C1 N2 C8 125.2(3)
C3 N2 C8 124.6(3)
C25 N3 C26 110.3(3)
C25 N3 C28 125.7(3)
C26 N3 C28 124.0(3)
C25 N4 C27 109.7(3)
C25 N4 C32 126.7(3)
C27 N4 C32 123.6(3)
N1 C1 N2 104.7(3)
N1 C1 Pt1 127.4(3)
N2 C1 Pt1 127.9(3)
C3 C2 N1 107.6(4)
C2 C3 N2 107.7(4)
N1 C4 C5 110.2(4)
N1 C4 C6 108.4(4)
C5 C4 C6 110.9(4)
N1 C4 C7 110.3(4)
C5 C4 C7 108.2(4)
C6 C4 C7 108.8(4)
C10 C8 N2 110.6(4)
C10 C8 C11 110.8(4)
N2 C8 C11 108.7(4)
C10 C8 C9 108.3(4)
N2 C8 C9 108.7(4)
C11 C8 C9 109.7(4)
O1 C12 Pt1 178.7(5)
C16 C13 C14 108.8(4)
C16 C13 C15 109.5(4)
C14 C13 C15 107.9(4)
C16 C13 Sn1 112.5(3)
C14 C13 Sn1 111.0(3)
C15 C13 Sn1 107.1(3)
C20 C17 C18 107.8(5)
C20 C17 C19 110.1(4)
C18 C17 C19 108.3(5)
C20 C17 Sn1 108.5(3)
C18 C17 Sn1 109.9(3)
C19 C17 Sn1 112.2(4)
C22 C21 C24 109.7(5)
C22 C21 C23 107.6(5)
C24 C21 C23 107.5(5)
C22 C21 Sn1 113.5(3)
C24 C21 Sn1 108.5(3)
C23 C21 Sn1 109.7(4)
N3 C25 N4 104.4(3)
N3 C25 Pt2 129.3(2)
N4 C25 Pt2 126.3(3)
C27 C26 N3 107.6(4)
C26 C27 N4 108.0(4)
N3 C28 C30 109.5(3)
N3 C28 C29 109.3(3)
C30 C28 C29 109.9(4)
N3 C28 C31 109.3(3)
C30 C28 C31 109.9(4)
C29 C28 C31 108.8(4)
C34 C32 N4 110.0(4)
C34 C32 C35 111.0(5)
N4 C32 C35 107.9(4)
C34 C32 C33 109.5(5)
N4 C32 C33 109.9(4)
C35 C32 C33 108.6(5)
O2 C36 Pt2 177.8(5)
C39 C37 C40 110.0(4)
C39 C37 C38 108.9(5)
C40 C37 C38 108.2(4)
C39 C37 Sn2 109.5(3)
C40 C37 Sn2 111.8(3)
C38 C37 Sn2 108.4(3)
C43 C41 C42 109.4(4)
C43 C41 C44 108.0(4)
C42 C41 C44 107.7(5)
C43 C41 Sn2 113.7(3)
C42 C41 Sn2 107.8(3)
C44 C41 Sn2 109.9(3)
C48 C45 C46 109.4(5)
C48 C45 C47 108.5(5)
C46 C45 C47 107.7(4)
C48 C45 Sn2 111.3(3)
C46 C45 Sn2 112.5(3)
C47 C45 Sn2 107.2(3)

loop_
_geom_bond_atom_site_label_1
_geom_bond_atom_site_label_2
_geom_bond_distance
Pt1 C12 1.864(5)
Pt1 C1 2.091(4)
Pt1 Sn1 2.6101(3)
Pt2 C36 1.877(5)
Pt2 C25 2.090(3)
Pt2 Sn2 2.6111(3)
Sn1 C17 2.226(4)
Sn1 C13 2.228(4)
Sn1 C21 2.231(5)
Sn2 C45 2.226(4)
Sn2 C37 2.228(4)
Sn2 C41 2.229(4)
O1 C12 1.140(5)
O2 C36 1.138(5)
N1 C1 1.361(5)
N1 C2 1.380(5)
N1 C4 1.490(5)
N2 C1 1.366(5)
N2 C3 1.367(5)
N2 C8 1.507(5)
N3 C25 1.359(4)
N3 C26 1.371(5)
N3 C28 1.505(5)
N4 C25 1.370(4)
N4 C27 1.370(5)
N4 C32 1.504(5)
C2 C3 1.324(6)
C4 C5 1.510(6)
C4 C6 1.524(7)
C4 C7 1.526(6)
C8 C10 1.500(6)
C8 C11 1.523(6)
C8 C9 1.529(6)
C13 C16 1.522(6)
C13 C14 1.530(6)
C13 C15 1.535(6)
C17 C20 1.516(7)
C17 C18 1.521(7)
C17 C19 1.522(6)
C21 C22 1.513(7)
C21 C24 1.521(7)
C21 C23 1.522(7)
C26 C27 1.318(6)
C28 C30 1.505(5)
C28 C29 1.513(6)
C28 C31 1.513(6)
C32 C34 1.494(7)
C32 C35 1.513(7)
C32 C33 1.518(6)
C37 C39 1.511(7)
C37 C40 1.523(6)
C37 C38 1.538(7)
C41 C43 1.512(6)
C41 C42 1.517(7)
C41 C44 1.517(7)
C45 C48 1.512(7)
C45 C46 1.528(6)
C45 C47 1.540(7)
